data_7251614
loop_
_publ_author_name
'Qiu, Nicholas P.'
'Eradeh, Ramin'
'Britt, Liam H.'
'Zhao, Yuming'

_publ_section_title
;
 Fusion of pyrene and phenanthrene through
 5<i>H</i>-imidazo[1,2-<i>a</i>]azepine scaffolds: structural tuning for
 fluorescence labeling and bacterial imaging.
;
_journal_issue 9
_journal_name_full 'Physical chemistry chemical physics : PCCP'
_journal_page_first 5880
_journal_page_last 5893
_journal_paper_doi 10.1039/d5cp02942b
_journal_volume 28
_journal_year 2026
_chemical_formula_moiety 'C32 H16 N2 O'
_chemical_formula_sum 'C32 H16 N2 O'
_chemical_formula_weight 444.47
_space_group_crystal_system monoclinic
_space_group_IT_number 7
_space_group_name_Hall 'P -2yac'
_space_group_name_H-M_alt 'P 1 n 1'
_atom_sites_solution_hydrogens geom
_atom_sites_solution_primary dual
_audit_creation_date 2022-03-09
_audit_creation_method
;
Olex2 1.3
(compiled 2020.11.12 svn.r5f609507 for OlexSys, GUI svn.r6408)
;
_audit_update_record
;
2023-04-13 deposited with the CCDC.	2026-01-26 downloaded from the CCDC.
;
_cell_angle_alpha 90
_cell_angle_beta 96.658(2)
_cell_angle_gamma 90
_cell_formula_units_Z 2
_cell_length_a 3.95070(10)
_cell_length_b 17.9552(4)
_cell_length_c 13.8102(4)
_cell_measurement_reflns_used 6963
_cell_measurement_temperature 100(2)
_cell_measurement_theta_max 73.8080
_cell_measurement_theta_min 4.0440
_cell_volume 973.03(4)
_computing_cell_refinement 'CrysAlisPro 1.171.41.123a (Rigaku OD, 2022)'
_computing_data_collection 'CrysAlisPro 1.171.41.123a (Rigaku OD, 2022)'
_computing_data_reduction 'CrysAlisPro 1.171.41.123a (Rigaku OD, 2022)'
_computing_molecular_graphics 'Olex2 1.3 (Dolomanov et al., 2009)'
_computing_publication_material 'Olex2 1.3 (Dolomanov et al., 2009)'
_computing_structure_refinement 'SHELXL 2018/3 (Sheldrick, 2015)'
_computing_structure_solution 'SHELXT 2018/2 (Sheldrick, 2018)'
_diffrn_ambient_environment N~2~
_diffrn_ambient_temperature 100(2)
_diffrn_detector 'Hybrid Pixel Array Detector'
_diffrn_detector_area_resol_mean 10.0000
_diffrn_detector_type HyPix
_diffrn_measured_fraction_theta_full 1.000
_diffrn_measured_fraction_theta_max 0.980
_diffrn_measurement_details
;
List of Runs (angles in degrees, time in seconds):

  # Type    Start    End  Width  t~exp~   \w     \q     \k     \f   Frames
#--------------------------------------------------------------------------
  1  \w   -120.00 -38.00   0.50    5.00    --  -48.31 -42.00  -7.00  164
  2  \w    -40.00  23.00   0.50    5.00    --  -48.31  42.00 144.00  126
  3  \w    -23.00  54.00   0.50    5.00    --   48.31 -42.00  -7.00  154
  4  \w     38.00 120.00   0.50    5.00    --   48.31  42.00 144.00  164
  5  \w   -161.00 -79.00   0.50   35.00    --  -90.00 -42.00  -7.00  164
  6  \w    101.00 178.00   0.50   35.00    --  111.50  42.00 144.00  154
  7  \w   -119.00 -34.00   0.50    5.00    --  -48.31 -57.00-120.00  170
  8  \w   -120.00 -38.00   0.50    5.00    --  -48.31 -40.00 -93.77  164
  9  \w   -119.00 -73.00   0.50    5.00    --  -48.31-125.00  60.00   92
 10  \w   -119.00 -27.00   0.50    5.00    --  -48.31 -77.00-150.00  184
 11  \w     38.00 121.00   0.50    5.00    --   48.31  37.00-120.00  166
 12  \w     34.00  95.00   0.50    5.00    --   48.31-125.00-120.00  122
 13  \w   -161.00 -72.00   0.50   35.00    --  -90.00 -68.00-138.68  178
 14  \w   -161.00 -69.00   0.50   35.00    --  -90.00 -74.00 -53.28  184
 15  \w   -161.00 -69.00   0.50   35.00    --  -90.00 -74.00 -81.43  184
 16  \w   -161.00 -68.00   0.50   35.00    --  -90.00 -77.00 -60.00  186
 17  \w   -161.00 -70.00   0.50   35.00    --  -90.00 -72.00 -78.48  182
 18  \w   -161.00 -70.00   0.50   35.00    --  -90.00 -73.00-117.10  182
 19  \w   -161.00 -71.00   0.50   35.00    --  -90.00 -69.00-109.81  180
 20  \w    -65.00 -18.00   0.50   35.00    --  -90.00  61.00 -30.00   94
 21  \w   -161.00 -69.00   0.50   35.00    --  -90.00 -74.00-106.89  184
 22  \w   -130.00 -71.00   0.50   35.00    --  -90.00 -72.00-104.05  118
 23  \w   -104.00 -78.00   0.50   35.00    --  -90.00 -65.00-158.95   52
 24  \w   -100.00 -69.00   0.50   35.00    --  -90.00 -77.00 -90.00   62
 25  \w     40.00  97.00   0.50   35.00    --  111.50-125.00 -30.00  114
 26  \w     91.00 173.00   0.50   35.00    --  111.50  77.00 -60.00  164
 27  \w    135.00 161.00   0.50   35.00    --  111.50  30.00-150.00   52
 28  \w    105.00 134.00   0.50   35.00    --  111.50  30.00-150.00   58
 29  \w    153.00 178.00   0.50   35.00    --  111.50 125.00  30.00   50
 30  \w     96.00 145.00   0.50   35.00    --  111.50 125.00  30.00   98
 31  \w    105.00 161.00   0.50   35.00    --  111.50  45.00-120.00  112
 32  \w     91.00 116.00   0.50   35.00    --  111.50  77.00-120.00   50
 33  \w     49.00  74.00   0.50   35.00    --  111.50 -61.00   0.00   50
 34  \w     44.00  73.00   0.50   35.00    --  111.50 -61.00 150.00   58
 35  \w    142.00 169.00   0.50   35.00    --  111.50  15.00  30.00   54
 36  \w    103.00 148.00   0.50   35.00    --  111.50  30.00 120.00   90
 37  \w    101.00 137.00   0.50   35.00    --  111.50  15.00  30.00   72
 38  \w     94.00 123.00   0.50   35.00    --  111.50  77.00-180.00   58
 39  \w     40.00  84.00   0.50   35.00    --  111.50-125.00 -60.00   88
 40  \w    145.00 174.00   0.50   35.00    --  111.50  45.00-180.00   58
 41  \w     40.00  65.00   0.50   35.00    --  111.50 -61.00 -30.00   50
 42  \w     97.00 122.00   0.50   35.00    --  111.50  61.00-150.00   50
 43  \w    101.00 135.00   0.50   35.00    --  111.50  61.00-120.00   68
 44  \w    153.00 178.00   0.50   35.00    --  111.50  61.00-120.00   50
 45  \w     96.00 123.00   0.50   35.00    --  111.50  61.00 -90.00   54
 46  \w     70.00  96.00   0.50   35.00    --  111.50 -94.00  60.00   52
 47  \w    102.00 142.00   0.50   35.00    --  111.50  45.00 120.00   80
 48  \w     93.00 174.00   0.50   35.00    --  111.50  77.00 -90.00  162
 49  \w     79.00 105.00   0.50   35.00    --  111.50 -94.00   0.00   52
 50  \w     45.00  71.00   0.50   35.00    --  111.50 -94.00   0.00   52
 51  \w     40.00  65.00   0.50   35.00    --  111.50 -61.00-120.00   50
 52  \w     40.00  87.00   0.50   35.00    --  111.50 -94.00 120.00   94
 53  \w     49.00  78.00   0.50   35.00    --  111.50 -61.00-180.00   58
;
_diffrn_measurement_device 'four-circle diffractometer'
_diffrn_measurement_device_type 'XtaLAB Synergy, Dualflex, HyPix'
_diffrn_measurement_method '\w scans'
_diffrn_orient_matrix_type 'CrysAlisPro convention (1999,Acta A55,543-557)'
_diffrn_orient_matrix_UB_11 -0.1947850000
_diffrn_orient_matrix_UB_12 -0.0166041000
_diffrn_orient_matrix_UB_13 -0.1009226000
_diffrn_orient_matrix_UB_21 -0.2724015000
_diffrn_orient_matrix_UB_22 -0.0427428000
_diffrn_orient_matrix_UB_23 0.0489925000
_diffrn_orient_matrix_UB_31 -0.2046131000
_diffrn_orient_matrix_UB_32 0.0725432000
_diffrn_orient_matrix_UB_33 0.0057797000
_diffrn_radiation_monochromator mirror
_diffrn_radiation_probe x-ray
_diffrn_radiation_type 'Cu K\a'
_diffrn_radiation_wavelength 1.54184
_diffrn_reflns_av_R_equivalents 0.0506
_diffrn_reflns_av_unetI/netI 0.0386
_diffrn_reflns_Laue_measured_fraction_full 1.000
_diffrn_reflns_Laue_measured_fraction_max 0.980
_diffrn_reflns_limit_h_max 4
_diffrn_reflns_limit_h_min -4
_diffrn_reflns_limit_k_max 22
_diffrn_reflns_limit_k_min -22
_diffrn_reflns_limit_l_max 17
_diffrn_reflns_limit_l_min -17
_diffrn_reflns_number 19374
_diffrn_reflns_point_group_measured_fraction_full 0.931
_diffrn_reflns_point_group_measured_fraction_max 0.895
_diffrn_reflns_theta_full 67.684
_diffrn_reflns_theta_max 79.388
_diffrn_reflns_theta_min 2.461
_diffrn_source 'micro-focus sealed X-ray tube'
_diffrn_source_type 'PhotonJet (Cu) X-ray Source'
_exptl_absorpt_coefficient_mu 0.727
_exptl_absorpt_correction_T_max 1.00000
_exptl_absorpt_correction_T_min 0.86908
_exptl_absorpt_correction_type multi-scan
_exptl_absorpt_process_details
;
CrysAlisPro 1.171.41.123a (Rigaku Oxford Diffraction, 2022)
Empirical absorption correction using spherical harmonics,
implemented in SCALE3 ABSPACK scaling algorithm.
;
_exptl_crystal_colour yellow
_exptl_crystal_colour_primary yellow
_exptl_crystal_density_diffrn 1.517
_exptl_crystal_description needle
_exptl_crystal_F_000 460
_exptl_crystal_size_max 0.287
_exptl_crystal_size_mid 0.044
_exptl_crystal_size_min 0.032
_refine_diff_density_max 0.286
_refine_diff_density_min -0.209
_refine_diff_density_rms 0.040
_refine_ls_extinction_method none
_refine_ls_goodness_of_fit_ref 1.036
_refine_ls_hydrogen_treatment constr
_refine_ls_matrix_type full
_refine_ls_number_parameters 429
_refine_ls_number_reflns 3747
_refine_ls_number_restraints 44
_refine_ls_restrained_S_all 1.036
_refine_ls_R_factor_all 0.0619
_refine_ls_R_factor_gt 0.0517
_refine_ls_shift/su_max 0.000
_refine_ls_shift/su_mean 0.000
_refine_ls_structure_factor_coef Fsqd
_refine_ls_weighting_details 'w=1/[\s^2^(Fo^2^)+(0.0734P)^2^+0.3173P] where P=(Fo^2^+2Fc^2^)/3'
_refine_ls_weighting_scheme calc
_refine_ls_wR_factor_gt 0.1337
_refine_ls_wR_factor_ref 0.1424
_reflns_Friedel_coverage 0.817
_reflns_Friedel_fraction_full 0.862
_reflns_Friedel_fraction_max 0.809
_reflns_number_gt 3173
_reflns_number_total 3747
_reflns_threshold_expression 'I > 2\s(I)'
_cod_data_source_file d5cp02942b2.cif
_cod_data_source_block re50-2
_cod_depositor_comments 'Adding full bibliography for 7251612--7251614.cif.'
_cod_database_code 7251614
_shelx_shelxl_version_number 2018/3
_chemical_oxdiff_formula C32H16N2O
_shelx_space_group_comment
;
The symmetry employed for this shelxl refinement is uniquely defined
by the following loop, which should always be used as a source of
symmetry information in preference to the above space-group names.
They are only intended as comments.
;
_shelx_estimated_absorpt_t_max 0.977
_shelx_estimated_absorpt_t_min 0.818
_reflns_odcompleteness_completeness 99.85
_reflns_odcompleteness_iscentric 1
_reflns_odcompleteness_theta 74.33
_olex2_refinement_description
;
1. Twinned data refinement
 Scales: 0.9(9)
 0.1(9)
2. Fixed Uiso
 At 1.2 times of:
  All C(H) groups
3. Uiso/Uaniso restraints and constraints
Uanis(C16A) \\sim Ueq, Uanis(C17A) \\sim Ueq, Uanis(C14A) \\sim Ueq,
Uanis(C12A) \\sim Ueq: with sigma of 0.01 and sigma for terminal atoms of 0.02
Uanis(C19A) \\sim Ueq, Uanis(C20A) \\sim Ueq, Uanis(C21A) \\sim Ueq: with sigma
of 0.01 and sigma for terminal atoms of 0.02
Uanis(C21) = Uanis(C11A)
Uanis(C15A) = Uanis(C32)
4. Others
 Sof(O1A)=Sof(N1A)=Sof(C17A)=Sof(C16A)=Sof(N2A)=Sof(C14A)=Sof(C1A)=Sof(C15A)=
 Sof(C13A)=Sof(C12A)=Sof(H12A)=Sof(C11A)=Sof(H11A)=Sof(C10A)=Sof(H10A)=
 Sof(C18A)=Sof(C19A)=Sof(H19A)=Sof(C20A)=Sof(H20A)=Sof(C21A)=Sof(H21A)=1-FVAR(1)
 Sof(O1)=Sof(N1)=Sof(N2)=Sof(C1)=Sof(C10)=Sof(H10)=Sof(C11)=Sof(H11)=Sof(C12)=
 Sof(H12)=Sof(C13)=Sof(C14)=Sof(C17)=Sof(C18)=Sof(C19)=Sof(C20)=Sof(H20)=
 Sof(C21)=Sof(H21)=Sof(C22)=Sof(H22)=Sof(C32)=FVAR(1)
5.a Aromatic/amide H refined with riding coordinates:
 C3(H3), C4(H4), C5(H5), C7(H7), C8(H8), C12A(H12A), C11A(H11A), C10A(H10A),
 C19A(H19A), C20A(H20A), C21A(H21A), C24(H24), C25(H25), C27(H27), C28(H28),
 C29(H29), C10(H10), C11(H11), C12(H12), C20(H20), C21(H21), C22(H22)
5.b Fitted pentagon refined as free rotating group:
 N1A(C17A,C16A,N2A,C14A)
5.c Fitted hexagon refined as free rotating group:
 C15A(C13A,C12A,C11A,C10A,C23)
;
_olex2_submission_special_instructions 'No special instructions were received'
_oxdiff_exptl_absorpt_empirical_details
;
Empirical correction (ABSPACK) includes:
- Absorption correction using spherical harmonics
- Frame scaling
;
_oxdiff_exptl_absorpt_empirical_full_max 2.298
_oxdiff_exptl_absorpt_empirical_full_min 0.408

loop_
_space_group_symop_operation_xyz
'x, y, z'
'x+1/2, -y, z+1/2'

loop_
_atom_site_label
_atom_site_type_symbol
_atom_site_fract_x
_atom_site_fract_y
_atom_site_fract_z
_atom_site_U_iso_or_equiv
_atom_site_adp_type
_atom_site_occupancy
_atom_site_site_symmetry_order
_atom_site_calc_flag
_atom_site_refinement_flags_posn
_atom_site_refinement_flags_adp
_atom_site_refinement_flags_occupancy
_atom_site_disorder_assembly
_atom_site_disorder_group
O1 O 0.3860(12) 0.1173(2) 0.4359(3) 0.0446(12) Uani 0.699(6) 1 d . . P A 1
O1A O 0.625(3) 0.3848(6) 0.5531(8) 0.049(3) Uani 0.301(6) 1 d . . P A 2
N1A N 0.488(3) 0.2764(5) 0.4766(10) 0.039(4) Uani 0.301(6) 1 d G . P A 2
C17A C 0.498(3) 0.2307(7) 0.5609(8) 0.045(5) Uani 0.301(6) 1 d G U P A 2
C16A C 0.615(4) 0.1590(6) 0.5366(7) 0.066(8) Uani 0.301(6) 1 d G U P A 2
N2A N 0.677(3) 0.1604(5) 0.4373(7) 0.034(3) Uani 0.301(6) 1 d G . P A 2
C14A C 0.599(3) 0.2329(6) 0.4003(7) 0.040(4) Uani 0.301(6) 1 d G U P A 2
C1A C 0.497(6) 0.3519(10) 0.4764(14) 0.032(4) Uani 0.301(6) 1 d . . P A 2
C2 C 0.6550(11) 0.1045(2) 0.5982(3) 0.0382(10) Uani 1 1 d . . . . .
C3 C 0.8074(12) 0.0391(3) 0.5703(3) 0.0430(10) Uani 1 1 d . . . . .
H3 H 0.826542 0.030794 0.503215 0.052 Uiso 1 1 calc R U . . .
C4 C 0.9293(14) -0.0132(3) 0.6367(4) 0.0504(12) Uani 1 1 d . . . . .
H4 H 1.036980 -0.056841 0.616402 0.060 Uiso 1 1 calc R U . . .
C5 C 0.8951(14) -0.0022(3) 0.7324(4) 0.0493(11) Uani 1 1 d . . . . .
H5 H 0.982367 -0.038507 0.778727 0.059 Uiso 1 1 calc R U . . .
C6 C 0.7347(11) 0.0614(2) 0.7648(3) 0.0389(10) Uani 1 1 d . . . . .
C7 C 0.6825(12) 0.0666(2) 0.8652(3) 0.0427(11) Uani 1 1 d . . . . .
H7 H 0.765814 0.028189 0.908971 0.051 Uiso 1 1 calc R U . . .
C8 C 0.5190(12) 0.1243(3) 0.8985(3) 0.0448(11) Uani 1 1 d . . . . .
H8 H 0.479026 0.125429 0.964978 0.054 Uiso 1 1 calc R U . . .
C9 C 0.4019(11) 0.1851(3) 0.8353(3) 0.0409(10) Uani 1 1 d . . . . .
C15 C 0.4586(11) 0.1844(2) 0.7357(3) 0.0381(10) Uani 1 1 d . . . . .
C15A C 0.548(3) 0.3031(6) 0.2576(4) 0.0267(11) Uani 0.301(6) 1 d G . P A 2
C13A C 0.682(5) 0.2408(8) 0.3080(7) 0.062(8) Uani 0.301(6) 1 d G . P A 2
C12A C 0.861(4) 0.1879(6) 0.2609(11) 0.061(8) Uani 0.301(6) 1 d G U P A 2
H12A H 0.952322 0.145309 0.295384 0.074 Uiso 0.301(6) 1 calc R U P A 2
C11A C 0.907(3) 0.1974(5) 0.1634(11) 0.0431(19) Uani 0.301(6) 1 d G . P A 2
H11A H 1.029055 0.161340 0.131196 0.052 Uiso 0.301(6) 1 calc R U P A 2
C10A C 0.773(3) 0.2598(5) 0.1130(6) 0.031(5) Uani 0.301(6) 1 d G . P A 2
H10A H 0.803926 0.266313 0.046329 0.037 Uiso 0.301(6) 1 calc R U P A 2
C23 C 0.5935(12) 0.3126(2) 0.1601(3) 0.0433(11) Uani 1 1 d G . . . .
C16 C 0.6182(10) 0.1193(2) 0.6979(3) 0.0342(9) Uani 1 1 d . . . . .
C18A C 0.385(6) 0.2484(15) 0.6559(12) 0.025(5) Uani 0.301(6) 1 d . . P A 2
C19A C 0.225(5) 0.3067(10) 0.6896(16) 0.042(4) Uani 0.301(6) 1 d . U P A 2
H19A H 0.160419 0.346873 0.646735 0.051 Uiso 0.301(6) 1 calc R U P A 2
C20A C 0.146(5) 0.3108(12) 0.7893(19) 0.038(5) Uani 0.301(6) 1 d . U P A 2
H20A H 0.025020 0.352913 0.808668 0.046 Uiso 0.301(6) 1 calc R U P A 2
C21A C 0.239(7) 0.2570(14) 0.8564(17) 0.037(5) Uani 0.301(6) 1 d . U P A 2
H21A H 0.197242 0.266058 0.921660 0.045 Uiso 0.301(6) 1 calc R U P A 2
C24 C 0.4902(12) 0.3707(3) 0.0943(3) 0.0468(12) Uani 1 1 d . . . . .
H24 H 0.533236 0.366374 0.028315 0.056 Uiso 1 1 calc R U . . .
C25 C 0.3333(13) 0.4318(3) 0.1225(3) 0.0464(11) Uani 1 1 d . . . . .
H25 H 0.257017 0.468816 0.075878 0.056 Uiso 1 1 calc R U . . .
C26 C 0.2799(11) 0.4416(3) 0.2227(3) 0.0394(10) Uani 1 1 d . . . . .
C27 C 0.1341(14) 0.5078(3) 0.2528(4) 0.0486(11) Uani 1 1 d . . . . .
H27 H 0.065380 0.545335 0.206080 0.058 Uiso 1 1 calc R U . . .
C28 C 0.0899(14) 0.5190(3) 0.3489(4) 0.0490(12) Uani 1 1 d . . . . .
H28 H -0.012794 0.563605 0.368139 0.059 Uiso 1 1 calc R U . . .
C29 C 0.1936(12) 0.4658(3) 0.4172(3) 0.0423(10) Uani 1 1 d . . . . .
H29 H 0.169877 0.474794 0.483837 0.051 Uiso 1 1 calc R U . . .
C30 C 0.3341(11) 0.3984(3) 0.3901(3) 0.0390(10) Uani 1 1 d . . . . .
C31 C 0.3797(10) 0.3847(2) 0.2914(3) 0.0336(9) Uani 1 1 d . . . . .
N1 N 0.5171(14) 0.2270(3) 0.5125(5) 0.0355(13) Uani 0.699(6) 1 d . . P A 1
N2 N 0.3360(13) 0.3380(3) 0.5537(4) 0.0345(12) Uani 0.699(6) 1 d . . P A 1
C1 C 0.502(2) 0.1483(4) 0.5114(5) 0.0373(16) Uani 0.699(6) 1 d . . P A 1
C10 C 0.233(3) 0.2385(6) 0.8845(7) 0.039(2) Uani 0.699(6) 1 d . . P A 1
H10 H 0.201804 0.232970 0.951280 0.047 Uiso 0.699(6) 1 calc R U P A 1
C11 C 0.112(2) 0.3000(4) 0.8313(6) 0.0349(15) Uani 0.699(6) 1 d . . P A 1
H11 H -0.007126 0.338281 0.860642 0.042 Uiso 0.699(6) 1 calc R U P A 1
C12 C 0.1687(17) 0.3049(4) 0.7349(7) 0.0310(15) Uani 0.699(6) 1 d . . P A 1
H12 H 0.086017 0.347199 0.698124 0.037 Uiso 0.699(6) 1 calc R U P A 1
C13 C 0.344(3) 0.2495(7) 0.6892(6) 0.0312(19) Uani 0.699(6) 1 d . . P A 1
C14 C 0.4043(15) 0.2721(3) 0.5877(5) 0.0336(14) Uani 0.699(6) 1 d . . P A 1
C17 C 0.390(2) 0.3372(5) 0.4553(6) 0.0352(19) Uani 0.699(6) 1 d . . P A 1
C18 C 0.5064(16) 0.2707(4) 0.4294(6) 0.0327(16) Uani 0.699(6) 1 d . . P A 1
C19 C 0.6022(19) 0.2583(4) 0.3282(6) 0.0324(17) Uani 0.699(6) 1 d . . P A 1
C20 C 0.773(2) 0.1951(4) 0.3001(6) 0.0407(17) Uani 0.699(6) 1 d . . P A 1
H20 H 0.836483 0.156811 0.346116 0.049 Uiso 0.699(6) 1 calc R U P A 1
C21 C 0.845(2) 0.1886(4) 0.2094(7) 0.0431(19) Uani 0.699(6) 1 d . . P A 1
H21 H 0.961256 0.145229 0.191827 0.052 Uiso 0.699(6) 1 calc R U P A 1
C22 C 0.758(3) 0.2417(5) 0.1395(8) 0.051(3) Uani 0.699(6) 1 d . . P A 1
H22 H 0.806435 0.232240 0.074820 0.061 Uiso 0.699(6) 1 calc R U P A 1
C32 C 0.5265(19) 0.3217(3) 0.2601(4) 0.0267(11) Uani 0.699(6) 1 d . . P A 1

loop_
_atom_site_aniso_label
_atom_site_aniso_U_11
_atom_site_aniso_U_22
_atom_site_aniso_U_33
_atom_site_aniso_U_23
_atom_site_aniso_U_13
_atom_site_aniso_U_12
O1 0.050(3) 0.030(2) 0.051(3) -0.0099(19) -0.007(2) -0.0070(19)
O1A 0.064(8) 0.040(6) 0.043(6) -0.002(5) -0.001(5) -0.005(5)
N1A 0.045(8) 0.041(10) 0.034(8) -0.013(9) 0.009(7) 0.005(6)
C17A 0.039(8) 0.058(10) 0.034(9) 0.001(9) -0.009(7) -0.018(7)
C16A 0.052(12) 0.076(12) 0.069(12) -0.020(10) 0.001(9) 0.005(9)
N2A 0.037(6) 0.035(6) 0.031(6) 0.005(5) 0.006(4) -0.002(5)
C14A 0.036(8) 0.047(8) 0.034(7) -0.004(7) -0.005(6) -0.005(6)
C1A 0.052(13) 0.017(8) 0.028(9) -0.013(6) 0.007(8) -0.001(8)
C2 0.040(2) 0.037(2) 0.036(2) 0.0039(17) -0.0001(17) -0.0087(17)
C3 0.044(3) 0.040(2) 0.046(2) -0.0049(18) 0.0068(19) -0.0079(19)
C4 0.054(3) 0.043(3) 0.051(3) -0.007(2) -0.002(2) 0.003(2)
C5 0.054(3) 0.037(2) 0.055(3) 0.000(2) -0.001(2) -0.001(2)
C6 0.044(3) 0.034(2) 0.037(2) 0.0026(17) -0.0005(18) -0.0066(17)
C7 0.053(3) 0.036(2) 0.038(2) 0.0090(18) -0.0011(19) -0.010(2)
C8 0.049(3) 0.051(3) 0.034(2) -0.0025(19) 0.0045(18) -0.013(2)
C9 0.031(2) 0.041(2) 0.050(2) -0.0104(18) -0.0001(17) -0.0060(17)
C15 0.037(2) 0.028(2) 0.046(2) 0.0009(16) -0.0076(17) -0.0081(16)
C15A 0.032(2) 0.008(3) 0.039(2) -0.0020(17) -0.0032(16) -0.002(2)
C13A 0.036(12) 0.06(2) 0.087(18) 0.003(13) 0.010(10) 0.014(10)
C12A 0.052(11) 0.062(11) 0.067(13) -0.007(11) -0.006(10) 0.010(8)
C11A 0.039(4) 0.031(3) 0.058(7) 0.002(3) 0.000(4) -0.003(2)
C10A 0.018(7) 0.024(8) 0.049(12) -0.012(7) -0.001(6) -0.009(5)
C23 0.040(2) 0.042(2) 0.047(2) -0.0110(19) -0.0013(19) -0.0077(19)
C16 0.034(2) 0.0315(19) 0.036(2) 0.0035(16) -0.0003(16) -0.0100(16)
C18A 0.035(9) 0.024(7) 0.016(11) 0.005(10) 0.001(8) -0.019(6)
C19A 0.052(9) 0.026(7) 0.048(9) 0.007(7) 0.001(8) -0.021(6)
C20A 0.038(7) 0.047(9) 0.033(10) -0.030(8) 0.015(8) -0.010(6)
C21A 0.041(9) 0.036(11) 0.035(10) -0.010(8) 0.005(8) -0.011(9)
C24 0.046(3) 0.060(3) 0.035(2) -0.0002(19) 0.0066(19) -0.013(2)
C25 0.058(3) 0.042(2) 0.039(2) 0.010(2) 0.002(2) -0.010(2)
C26 0.038(3) 0.033(2) 0.046(2) 0.0024(18) 0.0015(18) -0.0058(17)
C27 0.059(3) 0.032(2) 0.052(3) 0.0015(19) -0.005(2) 0.004(2)
C28 0.055(3) 0.034(2) 0.058(3) -0.007(2) 0.004(2) 0.003(2)
C29 0.048(3) 0.040(2) 0.040(2) -0.0087(18) 0.0074(19) -0.008(2)
C30 0.042(2) 0.035(2) 0.038(2) -0.0001(17) -0.0012(18) -0.0099(18)
C31 0.034(2) 0.0316(19) 0.034(2) -0.0012(16) -0.0009(16) -0.0080(16)
N1 0.038(3) 0.024(3) 0.043(3) -0.006(3) -0.005(3) -0.004(2)
N2 0.040(3) 0.026(2) 0.036(2) 0.001(2) 0.0004(19) -0.004(2)
C1 0.043(4) 0.036(3) 0.032(3) 0.006(3) 0.001(3) 0.004(3)
C10 0.041(4) 0.034(5) 0.042(5) 0.002(3) 0.005(4) -0.010(4)
C11 0.037(3) 0.031(3) 0.038(4) -0.003(3) 0.008(3) -0.004(3)
C12 0.031(3) 0.025(3) 0.038(5) 0.007(4) 0.007(3) -0.002(2)
C13 0.040(4) 0.029(3) 0.024(5) 0.007(4) 0.001(4) -0.009(3)
C14 0.036(3) 0.029(3) 0.035(4) -0.007(3) 0.000(2) -0.007(2)
C17 0.038(4) 0.039(5) 0.027(4) -0.007(3) -0.004(3) -0.007(3)
C18 0.033(3) 0.031(3) 0.033(4) -0.011(3) 0.001(3) -0.005(3)
C19 0.025(4) 0.017(3) 0.052(4) 0.000(3) -0.012(3) 0.000(3)
C20 0.032(4) 0.024(3) 0.064(5) -0.013(3) 0.000(3) 0.004(3)
C21 0.039(4) 0.031(3) 0.058(7) 0.002(3) 0.000(4) -0.003(2)
C22 0.053(5) 0.050(5) 0.050(4) -0.012(4) 0.011(4) -0.015(4)
C32 0.032(2) 0.008(3) 0.039(2) -0.0020(17) -0.0032(16) -0.002(2)

loop_
_atom_type_symbol
_atom_type_description
_atom_type_scat_dispersion_real
_atom_type_scat_dispersion_imag
_atom_type_scat_source
C C 0.0181 0.0091 'International Tables Vol C Tables 4.2.6.8 and 6.1.1.4'
H H 0.0000 0.0000 'International Tables Vol C Tables 4.2.6.8 and 6.1.1.4'
N N 0.0311 0.0180 'International Tables Vol C Tables 4.2.6.8 and 6.1.1.4'
O O 0.0492 0.0322 'International Tables Vol C Tables 4.2.6.8 and 6.1.1.4'

loop_
_geom_angle_atom_site_label_1
_geom_angle_atom_site_label_2
_geom_angle_atom_site_label_3
_geom_angle
_geom_angle_site_symmetry_1
_geom_angle_site_symmetry_3
_geom_angle_publ_flag
C14A N1A C17A 108.0 . . ?
C1A N1A C17A 125.5(13) . . ?
C1A N1A C14A 122.5(13) . . ?
N1A C17A C18A 128.6(13) . . ?
C16A C17A N1A 108.0 . . ?
C16A C17A C18A 123.2(13) . . ?
C17A C16A N2A 108.0 . . ?
C2 C16A C17A 123.2(9) . . ?
C2 C16A N2A 128.8(9) . . ?
C14A N2A C16A 108.0 . . ?
N1A C14A N2A 108.0 . . ?
C13A C14A N1A 140.1(10) . . ?
C13A C14A N2A 111.5(10) . . ?
O1A C1A N1A 118.2(17) . . ?
O1A C1A C30 119.1(14) . . ?
N1A C1A C30 122.5(14) . . ?
C16A C2 C3 118.6(6) . . ?
C16A C2 C16 118.4(7) . . ?
C3 C2 C16 121.3(4) . . ?
C3 C2 C1 111.5(5) . . ?
C16 C2 C1 126.7(5) . . ?
C2 C3 H3 119.2 . . ?
C4 C3 C2 121.7(4) . . ?
C4 C3 H3 119.2 . . ?
C3 C4 H4 120.4 . . ?
C5 C4 C3 119.2(5) . . ?
C5 C4 H4 120.4 . . ?
C4 C5 H5 119.1 . . ?
C4 C5 C6 121.9(5) . . ?
C6 C5 H5 119.1 . . ?
C5 C6 C7 118.9(4) . . ?
C5 C6 C16 120.5(4) . . ?
C7 C6 C16 120.6(4) . . ?
C6 C7 H7 119.5 . . ?
C8 C7 C6 121.1(4) . . ?
C8 C7 H7 119.5 . . ?
C7 C8 H8 119.5 . . ?
C7 C8 C9 121.1(4) . . ?
C9 C8 H8 119.5 . . ?
C8 C9 C21A 131.0(10) . . ?
C15 C9 C8 120.4(4) . . ?
C15 C9 C21A 108.5(10) . . ?
C10 C9 C8 111.5(5) . . ?
C10 C9 C15 128.1(5) . . ?
C9 C15 C16 118.6(4) . . ?
C9 C15 C18A 128.9(10) . . ?
C16 C15 C18A 112.5(10) . . ?
C13 C15 C9 111.3(5) . . ?
C13 C15 C16 130.1(5) . . ?
C13A C15A C23 120.0 . . ?
C13A C15A C31 134.2(5) . . ?
C23 C15A C31 105.0(5) . . ?
C14A C13A C15A 115.7(10) . . ?
C14A C13A C12A 124.0(10) . . ?
C12A C13A C15A 120.0 . . ?
C13A C12A H12A 120.0 . . ?
C13A C12A C11A 120.0 . . ?
C11A C12A H12A 120.0 . . ?
C12A C11A H11A 120.0 . . ?
C12A C11A C10A 120.0 . . ?
C10A C11A H11A 120.0 . . ?
C11A C10A H10A 120.0 . . ?
C23 C10A C11A 120.0 . . ?
C23 C10A H10A 120.0 . . ?
C15A C23 C24 130.8(5) . . ?
C10A C23 C15A 120.0 . . ?
C10A C23 C24 109.1(5) . . ?
C24 C23 C22 128.0(6) . . ?
C24 C23 C32 117.4(4) . . ?
C32 C23 C22 114.6(6) . . ?
C2 C16 C6 115.3(4) . . ?
C2 C16 C15 126.4(4) . . ?
C6 C16 C15 118.2(4) . . ?
C17A C18A C15 114.2(19) . . ?
C19A C18A C17A 133(2) . . ?
C19A C18A C15 112.3(14) . . ?
C18A C19A H19A 118.8 . . ?
C18A C19A C20A 122.4(18) . . ?
C20A C19A H19A 118.8 . . ?
C19A C20A H20A 118.7 . . ?
C21A C20A C19A 122.7(18) . . ?
C21A C20A H20A 118.7 . . ?
C9 C21A H21A 117.5 . . ?
C20A C21A C9 125.0(18) . . ?
C20A C21A H21A 117.5 . . ?
C23 C24 H24 119.1 . . ?
C25 C24 C23 121.8(4) . . ?
C25 C24 H24 119.1 . . ?
C24 C25 H25 119.8 . . ?
C24 C25 C26 120.4(4) . . ?
C26 C25 H25 119.8 . . ?
C27 C26 C25 120.0(4) . . ?
C27 C26 C31 120.3(4) . . ?
C31 C26 C25 119.7(4) . . ?
C26 C27 H27 119.6 . . ?
C28 C27 C26 120.7(4) . . ?
C28 C27 H27 119.6 . . ?
C27 C28 H28 119.9 . . ?
C29 C28 C27 120.1(4) . . ?
C29 C28 H28 119.9 . . ?
C28 C29 H29 119.5 . . ?
C28 C29 C30 121.0(4) . . ?
C30 C29 H29 119.5 . . ?
C29 C30 C1A 113.9(8) . . ?
C29 C30 C31 120.4(4) . . ?
C29 C30 C17 122.4(5) . . ?
C31 C30 C1A 124.4(8) . . ?
C31 C30 C17 116.6(5) . . ?
C26 C31 C15A 121.8(4) . . ?
C30 C31 C15A 120.8(4) . . ?
C30 C31 C26 117.5(4) . . ?
C32 C31 C26 118.8(4) . . ?
C32 C31 C30 123.7(4) . . ?
C1 N1 C14 123.8(6) . . ?
C18 N1 C1 124.0(6) . . ?
C18 N1 C14 107.5(6) . . ?
C14 N2 C17 107.2(6) . . ?
O1 C1 C2 121.2(6) . . ?
O1 C1 N1 118.3(6) . . ?
N1 C1 C2 120.2(6) . . ?
C9 C10 H10 121.7 . . ?
C11 C10 C9 116.6(8) . . ?
C11 C10 H10 121.7 . . ?
C10 C11 H11 120.6 . . ?
C12 C11 C10 118.7(7) . . ?
C12 C11 H11 120.6 . . ?
C11 C12 H12 118.9 . . ?
C11 C12 C13 122.2(7) . . ?
C13 C12 H12 118.9 . . ?
C15 C13 C12 122.8(7) . . ?
C15 C13 C14 125.6(8) . . ?
C12 C13 C14 111.5(10) . . ?
N1 C14 C13 128.5(6) . . ?
N2 C14 N1 108.9(6) . . ?
N2 C14 C13 122.5(7) . . ?
N2 C17 C30 125.3(8) . . ?
C18 C17 C30 123.4(8) . . ?
C18 C17 N2 111.3(8) . . ?
N1 C18 C19 134.2(6) . . ?
C17 C18 N1 105.1(7) . . ?
C17 C18 C19 120.6(7) . . ?
C20 C19 C18 124.0(7) . . ?
C20 C19 C32 121.0(7) . . ?
C32 C19 C18 114.9(6) . . ?
C19 C20 H20 120.0 . . ?
C21 C20 C19 119.9(8) . . ?
C21 C20 H20 120.0 . . ?
C20 C21 H21 118.6 . . ?
C20 C21 C22 122.8(8) . . ?
C22 C21 H21 118.6 . . ?
C23 C22 H22 118.5 . . ?
C21 C22 C23 123.0(9) . . ?
C21 C22 H22 118.5 . . ?
C23 C32 C19 118.2(6) . . ?
C31 C32 C23 121.9(5) . . ?
C31 C32 C19 119.8(6) . . ?

loop_
_geom_bond_atom_site_label_1
_geom_bond_atom_site_label_2
_geom_bond_distance
_geom_bond_site_symmetry_2
_geom_bond_publ_flag
O1 C1 1.224(9) . ?
O1A C1A 1.27(2) . ?
N1A C17A 1.4200 . ?
N1A C14A 1.4200 . ?
N1A C1A 1.36(2) . ?
C17A C16A 1.4200 . ?
C17A C18A 1.47(2) . ?
C16A N2A 1.4200 . ?
C16A C2 1.295(9) . ?
N2A C14A 1.4200 . ?
C14A C13A 1.359(14) . ?
C1A C30 1.53(2) . ?
C2 C3 1.394(6) . ?
C2 C16 1.425(6) . ?
C2 C1 1.501(8) . ?
C3 H3 0.9500 . ?
C3 C4 1.360(7) . ?
C4 H4 0.9500 . ?
C4 C5 1.358(7) . ?
C5 H5 0.9500 . ?
C5 C6 1.404(7) . ?
C6 C7 1.428(6) . ?
C6 C16 1.431(6) . ?
C7 H7 0.9500 . ?
C7 C8 1.331(7) . ?
C8 H8 0.9500 . ?
C8 C9 1.439(7) . ?
C9 C15 1.419(6) . ?
C9 C21A 1.49(3) . ?
C9 C10 1.390(13) . ?
C15 C16 1.455(6) . ?
C15 C18A 1.60(2) . ?
C15 C13 1.383(14) . ?
C15A C13A 1.3900 . ?
C15A C23 1.3900 . ?
C15A C31 1.696(10) . ?
C13A C12A 1.3900 . ?
C12A H12A 0.9500 . ?
C12A C11A 1.3900 . ?
C11A H11A 0.9500 . ?
C11A C10A 1.3900 . ?
C10A H10A 0.9500 . ?
C10A C23 1.3900 . ?
C23 C24 1.412(7) . ?
C23 C22 1.473(11) . ?
C23 C32 1.445(8) . ?
C18A C19A 1.33(4) . ?
C19A H19A 0.9500 . ?
C19A C20A 1.45(3) . ?
C20A H20A 0.9500 . ?
C20A C21A 1.36(3) . ?
C21A H21A 0.9500 . ?
C24 H24 0.9500 . ?
C24 C25 1.339(7) . ?
C25 H25 0.9500 . ?
C25 C26 1.435(7) . ?
C26 C27 1.404(7) . ?
C26 C31 1.418(6) . ?
C27 H27 0.9500 . ?
C27 C28 1.374(7) . ?
C28 H28 0.9500 . ?
C28 C29 1.370(7) . ?
C29 H29 0.9500 . ?
C29 C30 1.400(6) . ?
C30 C31 1.417(6) . ?
C30 C17 1.422(10) . ?
C31 C32 1.364(7) . ?
N1 C1 1.415(9) . ?
N1 C14 1.428(8) . ?
N1 C18 1.386(8) . ?
N2 C14 1.291(7) . ?
N2 C17 1.400(10) . ?
C10 H10 0.9500 . ?
C10 C11 1.380(11) . ?
C11 H11 0.9500 . ?
C11 C12 1.378(10) . ?
C12 H12 0.9500 . ?
C12 C13 1.404(14) . ?
C13 C14 1.504(9) . ?
C17 C18 1.343(12) . ?
C18 C19 1.506(12) . ?
C19 C20 1.398(9) . ?
C19 C32 1.486(9) . ?
C20 H20 0.9500 . ?
C20 C21 1.321(12) . ?
C21 H21 0.9500 . ?
C21 C22 1.371(13) . ?
C22 H22 0.9500 . ?

loop_
_geom_torsion_atom_site_label_1
_geom_torsion_atom_site_label_2
_geom_torsion_atom_site_label_3
_geom_torsion_atom_site_label_4
_geom_torsion
_geom_torsion_site_symmetry_1
_geom_torsion_site_symmetry_2
_geom_torsion_site_symmetry_3
_geom_torsion_site_symmetry_4
_geom_torsion_publ_flag
O1A C1A C30 C29 -30(2) . . . . ?
O1A C1A C30 C31 136.9(15) . . . . ?
N1A C17A C16A N2A 0.0 . . . . ?
N1A C17A C16A C2 179.4(15) . . . . ?
N1A C17A C18A C15 -176.3(11) . . . . ?
N1A C17A C18A C19A 5(3) . . . . ?
N1A C14A C13A C15A -22(2) . . . . ?
N1A C14A C13A C12A 163.7(10) . . . . ?
N1A C1A C30 C29 145.5(16) . . . . ?
N1A C1A C30 C31 -48(2) . . . . ?
C17A N1A C14A N2A 0.0 . . . . ?
C17A N1A C14A C13A -172(2) . . . . ?
C17A N1A C1A O1A 23(3) . . . . ?
C17A N1A C1A C30 -152.4(13) . . . . ?
C17A C16A N2A C14A 0.0 . . . . ?
C17A C16A C2 C3 -172.8(6) . . . . ?
C17A C16A C2 C16 -7.4(12) . . . . ?
C17A C18A C19A C20A -178.8(19) . . . . ?
C16A C17A C18A C15 9(2) . . . . ?
C16A C17A C18A C19A -169.1(18) . . . . ?
C16A N2A C14A N1A 0.0 . . . . ?
C16A N2A C14A C13A 174.3(14) . . . . ?
C16A C2 C3 C4 164.5(9) . . . . ?
C16A C2 C16 C6 -167.4(8) . . . . ?
C16A C2 C16 C15 16.3(10) . . . . ?
N2A C16A C2 C3 6.5(16) . . . . ?
N2A C16A C2 C16 171.9(9) . . . . ?
N2A C14A C13A C15A 166.3(7) . . . . ?
N2A C14A C13A C12A -7.9(17) . . . . ?
C14A N1A C17A C16A 0.0 . . . . ?
C14A N1A C17A C18A -175.0(17) . . . . ?
C14A N1A C1A O1A -131.7(16) . . . . ?
C14A N1A C1A C30 53(2) . . . . ?
C14A C13A C12A C11A 173.9(19) . . . . ?
C1A N1A C17A C16A -157.9(17) . . . . ?
C1A N1A C17A C18A 27(2) . . . . ?
C1A N1A C14A N2A 158.7(16) . . . . ?
C1A N1A C14A C13A -13(2) . . . . ?
C1A C30 C31 C15A 14.1(12) . . . . ?
C1A C30 C31 C26 -165.9(10) . . . . ?
C2 C16A N2A C14A -179.4(16) . . . . ?
C2 C3 C4 C5 1.5(8) . . . . ?
C3 C2 C16 C6 -2.5(6) . . . . ?
C3 C2 C16 C15 -178.7(4) . . . . ?
C3 C2 C1 O1 31.5(9) . . . . ?
C3 C2 C1 N1 -142.9(6) . . . . ?
C3 C4 C5 C6 0.6(8) . . . . ?
C4 C5 C6 C7 174.9(5) . . . . ?
C4 C5 C6 C16 -3.7(8) . . . . ?
C5 C6 C7 C8 -177.2(4) . . . . ?
C5 C6 C16 C2 4.4(6) . . . . ?
C5 C6 C16 C15 -179.0(4) . . . . ?
C6 C7 C8 C9 -2.7(7) . . . . ?
C7 C6 C16 C2 -174.1(4) . . . . ?
C7 C6 C16 C15 2.5(6) . . . . ?
C7 C8 C9 C15 0.1(7) . . . . ?
C7 C8 C9 C21A -174.9(14) . . . . ?
C7 C8 C9 C10 178.9(6) . . . . ?
C8 C9 C15 C16 3.7(6) . . . . ?
C8 C9 C15 C18A -173.5(11) . . . . ?
C8 C9 C15 C13 -176.6(6) . . . . ?
C8 C9 C21A C20A 178.5(15) . . . . ?
C8 C9 C10 C11 179.2(7) . . . . ?
C9 C15 C16 C2 171.3(4) . . . . ?
C9 C15 C16 C6 -4.9(6) . . . . ?
C9 C15 C18A C17A 175.8(9) . . . . ?
C9 C15 C18A C19A -5(2) . . . . ?
C9 C15 C13 C12 -5.2(11) . . . . ?
C9 C15 C13 C14 171.5(7) . . . . ?
C9 C10 C11 C12 -0.6(13) . . . . ?
C15 C9 C21A C20A 3(3) . . . . ?
C15 C9 C10 C11 -2.1(12) . . . . ?
C15 C18A C19A C20A 3(3) . . . . ?
C15 C13 C14 N1 15.2(14) . . . . ?
C15 C13 C14 N2 -169.3(7) . . . . ?
C15A C13A C12A C11A 0.0 . . . . ?
C15A C23 C24 C25 3.6(11) . . . . ?
C13A C15A C23 C10A 0.0 . . . . ?
C13A C15A C23 C24 -178.7(7) . . . . ?
C13A C15A C31 C26 176.0(5) . . . . ?
C13A C15A C31 C30 -4.0(8) . . . . ?
C13A C12A C11A C10A 0.0 . . . . ?
C12A C11A C10A C23 0.0 . . . . ?
C11A C10A C23 C15A 0.0 . . . . ?
C11A C10A C23 C24 178.9(6) . . . . ?
C10A C23 C24 C25 -175.2(6) . . . . ?
C23 C15A C13A C14A -174.4(17) . . . . ?
C23 C15A C13A C12A 0.0 . . . . ?
C23 C15A C31 C26 7.0(11) . . . . ?
C23 C15A C31 C30 -172.9(6) . . . . ?
C23 C24 C25 C26 3.1(8) . . . . ?
C16 C2 C3 C4 -0.4(7) . . . . ?
C16 C2 C1 O1 -140.3(6) . . . . ?
C16 C2 C1 N1 45.4(10) . . . . ?
C16 C6 C7 C8 1.4(7) . . . . ?
C16 C15 C18A C17A -1.6(17) . . . . ?
C16 C15 C18A C19A 177.3(12) . . . . ?
C16 C15 C13 C12 174.5(6) . . . . ?
C16 C15 C13 C14 -8.9(13) . . . . ?
C18A C17A C16A N2A 175.4(16) . . . . ?
C18A C17A C16A C2 -5.2(15) . . . . ?
C18A C15 C16 C2 -11.0(10) . . . . ?
C18A C15 C16 C6 172.8(9) . . . . ?
C18A C19A C20A C21A 2(3) . . . . ?
C19A C20A C21A C9 -6(3) . . . . ?
C21A C9 C15 C16 179.7(11) . . . . ?
C21A C9 C15 C18A 2.5(15) . . . . ?
C24 C23 C22 C21 -179.3(6) . . . . ?
C24 C23 C32 C31 -2.1(9) . . . . ?
C24 C23 C32 C19 174.2(5) . . . . ?
C24 C25 C26 C27 176.1(5) . . . . ?
C24 C25 C26 C31 -2.9(7) . . . . ?
C25 C26 C27 C28 -178.2(4) . . . . ?
C25 C26 C31 C15A -2.5(8) . . . . ?
C25 C26 C31 C30 177.5(4) . . . . ?
C25 C26 C31 C32 0.3(7) . . . . ?
C26 C27 C28 C29 1.1(8) . . . . ?
C26 C31 C32 C23 2.2(8) . . . . ?
C26 C31 C32 C19 -174.0(5) . . . . ?
C27 C26 C31 C15A 178.5(7) . . . . ?
C27 C26 C31 C30 -1.5(6) . . . . ?
C27 C26 C31 C32 -178.7(5) . . . . ?
C27 C28 C29 C30 -2.4(8) . . . . ?
C28 C29 C30 C1A 169.2(10) . . . . ?
C28 C29 C30 C31 1.6(7) . . . . ?
C28 C29 C30 C17 -168.8(5) . . . . ?
C29 C30 C31 C15A -179.7(7) . . . . ?
C29 C30 C31 C26 0.3(6) . . . . ?
C29 C30 C31 C32 177.4(5) . . . . ?
C29 C30 C17 N2 -4.7(10) . . . . ?
C29 C30 C17 C18 176.2(6) . . . . ?
C30 C31 C32 C23 -174.8(5) . . . . ?
C30 C31 C32 C19 9.0(8) . . . . ?
C30 C17 C18 N1 -178.8(6) . . . . ?
C30 C17 C18 C19 2.8(10) . . . . ?
C31 C15A C13A C14A 18.0(11) . . . . ?
C31 C15A C13A C12A -167.6(12) . . . . ?
C31 C15A C23 C10A 170.8(9) . . . . ?
C31 C15A C23 C24 -7.8(13) . . . . ?
C31 C26 C27 C28 0.8(8) . . . . ?
C31 C30 C17 N2 -175.5(6) . . . . ?
C31 C30 C17 C18 5.4(9) . . . . ?
N1 C18 C19 C20 -7.8(12) . . . . ?
N1 C18 C19 C32 176.8(6) . . . . ?
N2 C17 C18 N1 2.0(7) . . . . ?
N2 C17 C18 C19 -176.4(6) . . . . ?
C1 C2 C3 C4 -172.7(5) . . . . ?
C1 C2 C16 C6 168.6(5) . . . . ?
C1 C2 C16 C15 -7.7(7) . . . . ?
C1 N1 C14 N2 -157.5(6) . . . . ?
C1 N1 C14 C13 18.5(11) . . . . ?
C1 N1 C18 C17 155.7(7) . . . . ?
C1 N1 C18 C19 -26.2(11) . . . . ?
C10 C9 C15 C16 -174.9(7) . . . . ?
C10 C9 C15 C13 4.8(9) . . . . ?
C10 C11 C12 C13 0.0(12) . . . . ?
C11 C12 C13 C15 3.3(13) . . . . ?
C11 C12 C13 C14 -173.8(7) . . . . ?
C12 C13 C14 N1 -167.8(6) . . . . ?
C12 C13 C14 N2 7.6(11) . . . . ?
C13 C15 C16 C2 -8.3(9) . . . . ?
C13 C15 C16 C6 175.5(7) . . . . ?
C14 N1 C1 O1 132.7(7) . . . . ?
C14 N1 C1 C2 -52.8(10) . . . . ?
C14 N1 C18 C17 -0.7(6) . . . . ?
C14 N1 C18 C19 177.4(7) . . . . ?
C14 N2 C17 C30 178.2(7) . . . . ?
C14 N2 C17 C18 -2.7(7) . . . . ?
C17 C30 C31 C26 171.3(5) . . . . ?
C17 C30 C31 C32 -11.6(7) . . . . ?
C17 N2 C14 N1 2.1(6) . . . . ?
C17 N2 C14 C13 -174.1(7) . . . . ?
C17 C18 C19 C20 169.9(7) . . . . ?
C17 C18 C19 C32 -5.4(9) . . . . ?
C18 N1 C1 O1 -20.0(11) . . . . ?
C18 N1 C1 C2 154.6(6) . . . . ?
C18 N1 C14 N2 -1.0(6) . . . . ?
C18 N1 C14 C13 175.0(7) . . . . ?
C18 C19 C20 C21 179.5(7) . . . . ?
C18 C19 C32 C23 -176.6(6) . . . . ?
C18 C19 C32 C31 -0.3(8) . . . . ?
C19 C20 C21 C22 -0.2(12) . . . . ?
C20 C19 C32 C23 7.9(9) . . . . ?
C20 C19 C32 C31 -175.8(7) . . . . ?
C20 C21 C22 C23 3.4(13) . . . . ?
C22 C23 C24 C25 178.0(6) . . . . ?
C22 C23 C32 C31 179.1(7) . . . . ?
C22 C23 C32 C19 -4.7(8) . . . . ?
C32 C23 C24 C25 -0.6(8) . . . . ?
C32 C23 C22 C21 -0.6(11) . . . . ?
C32 C19 C20 C21 -5.4(11) . . . . ?

loop_
_twin_individual_id
_twin_individual_mass_fraction_refined
1 0.9(9)
2 0.1(9)
